data_7720318
loop_
_publ_author_name
'Menia, D.'
'Neururer, F. R.'
'Wurst, K.'
'Lippmann, P.'
'Esarev, I. V.'
'Seidl, M.'
'Ott, I.'
'Podewitz, M.'
'Hohloch, S.'
'Bildstein, B.'

_publ_section_title
;
 Cobalt-based metallo-mesoionic carbene gold complexes with
 antiproliferative effects.
;
_journal_issue 8
_journal_name_full 'Dalton transactions (Cambridge, England : 2003)'
_journal_page_first 3259
_journal_page_last 3265
_journal_paper_doi 10.1039/d5dt02549d
_journal_volume 55
_journal_year 2026
_chemical_absolute_configuration ad
_chemical_formula_moiety 'C28 H24 Au Co P, F6 P'
_chemical_formula_sum 'C28 H24 Au Co F6 P2'
_chemical_formula_weight 792.340
_space_group_crystal_system orthorhombic
_space_group_IT_number 19
_space_group_name_Hall 'P 2ac 2ab'
_space_group_name_H-M_alt 'P 21 21 21'
_symmetry_Int_Tables_number 19
_audit_creation_date 2025-11-23
_audit_creation_method
;
Olex2 1.5-alpha
(compiled 2025.07.13 svn.rb7424aed for OlexSys, GUI svn.r7317)
;
_audit_update_record
;
2025-11-26 deposited with the CCDC.	2025-12-02 downloaded from the CCDC.
;
_cell_angle_alpha 90
_cell_angle_beta 90
_cell_angle_gamma 90
_cell_formula_units_Z 4
_cell_length_a 11.0209(4)
_cell_length_b 12.9996(5)
_cell_length_c 19.0417(7)
_cell_measurement_reflns_used 9967
_cell_measurement_temperature 173(2)
_cell_measurement_theta_max 26.0
_cell_measurement_theta_min 2.6
_cell_volume 2728.05(18)
_computing_cell_refinement 'Bruker SAINT-V 8.34A'
_computing_data_collection 'Bruker Apex III'
_computing_data_reduction 'Bruker SAINT-V 8.34A'
_computing_molecular_graphics 'Olex2 1.5-alpha (Dolomanov et al., 2009)'
_computing_publication_material 'Olex2 1.5-alpha (Dolomanov et al., 2009)'
_computing_structure_refinement 'olex2.refine 1.5-alpha (Bourhis et al., 2015)'
_computing_structure_solution 'SHELXTL-XT-2014/4 (Bruker AXS, 2014)'
_diffrn_ambient_temperature 173.00
_diffrn_detector_area_resol_mean 10.4
_diffrn_measured_fraction_theta_full 0.9989
_diffrn_measured_fraction_theta_max 0.9967
_diffrn_measurement_device_type 'Bruker D8 QUEST PHOTON 100'
_diffrn_measurement_method '\f and \w scans'
_diffrn_radiation_type 'Mo K\a'
_diffrn_radiation_wavelength 0.71073
_diffrn_reflns_av_R_equivalents 0.0512
_diffrn_reflns_av_unetI/netI 0.0189
_diffrn_reflns_Laue_measured_fraction_full 0.9989
_diffrn_reflns_Laue_measured_fraction_max 0.9967
_diffrn_reflns_limit_h_max 13
_diffrn_reflns_limit_h_min -13
_diffrn_reflns_limit_k_max 16
_diffrn_reflns_limit_k_min -16
_diffrn_reflns_limit_l_max 23
_diffrn_reflns_limit_l_min -23
_diffrn_reflns_number 62771
_diffrn_reflns_point_group_measured_fraction_full 0.9994
_diffrn_reflns_point_group_measured_fraction_max 0.9969
_diffrn_reflns_theta_full 25.2417
_diffrn_reflns_theta_max 26.08
_diffrn_reflns_theta_min 2.42
_exptl_absorpt_coefficient_mu 6.174
_exptl_absorpt_correction_T_max 0.862
_exptl_absorpt_correction_T_min 0.630
_exptl_absorpt_correction_type multi-scan
_exptl_absorpt_process_details 'Bruker SADABS-2014/5)'
_exptl_crystal_colour yellow
_exptl_crystal_colour_primary yellow
_exptl_crystal_density_diffrn 1.929
_exptl_crystal_description prism
_exptl_crystal_F_000 1525.801
_exptl_crystal_size_max 0.18
_exptl_crystal_size_mid 0.08
_exptl_crystal_size_min 0.04
_refine_diff_density_max 0.7091
_refine_diff_density_min -0.7400
_refine_diff_density_rms 0.0921
_refine_ls_abs_structure_details 'Hooft, R.W.W., Straver, L.H., Spek, A.L. (2010). J. Appl. Cryst., 43, 665-668.'
_refine_ls_abs_structure_Flack -0.020(2)
_refine_ls_d_res_high 0.8084
_refine_ls_d_res_low 8.4064
_refine_ls_extinction_coef 0.00076(9)
_refine_ls_extinction_expression Fc^*^=kFc[1+0.001xFc^2^\l^3^/sin(2\q)]^-1/4^
_refine_ls_goodness_of_fit_ref 1.0536
_refine_ls_hydrogen_treatment constr
_refine_ls_matrix_type full
_refine_ls_number_constraints 59
_refine_ls_number_parameters 390
_refine_ls_number_reflns 5394
_refine_ls_number_restraints 222
_refine_ls_restrained_S_all 1.0310
_refine_ls_R_factor_all 0.0207
_refine_ls_R_factor_gt 0.0187
_refine_ls_shift/su_max 0.0006
_refine_ls_shift/su_mean 0.0000
_refine_ls_structure_factor_coef Fsqd
_refine_ls_weighting_details 'w=1/[\s^2^(Fo^2^)+(0.0271P)^2^+2.6596P] where P=(Fo^2^+2Fc^2^)/3'
_refine_ls_weighting_scheme calc
_refine_ls_wR_factor_gt 0.0477
_refine_ls_wR_factor_ref 0.0483
_reflns_Friedel_coverage 0.997
_reflns_limit_h_max 13
_reflns_limit_h_min -13
_reflns_limit_k_max 16
_reflns_limit_k_min -16
_reflns_limit_l_max 23
_reflns_limit_l_min -23
_reflns_number_gt 5180
_reflns_number_total 5394
_reflns_threshold_expression I>=2u(I)
_cod_data_source_file d5dt02549d2.cif
_cod_data_source_block bi244
_cod_original_sg_symbol_Hall ' P 2ac 2ab'
_cod_database_code 7720318
_olex2_refinement_description
;
1. Fixed Uiso
 At 1.2 times of:
  All C(H) groups
2. Uiso/Uaniso restraints and constraints
C2a \\sim C2 \\sim C3a \\sim C3 \\sim C4a \\sim C4 \\sim C5a \\sim C5 \\sim C1
\\sim C1a: within 1.7A with sigma of 0.02 and sigma for terminal atoms of 0.04
within 1.7A
3. Rigid body (RIGU) restrains
 C4, C4a, C5a, C5, C1a, C1, C2a, C2, C3a, C3
 with sigma for 1-2 distances of 0.004 and sigma for 1-3 distances of 0.004
4. Others
 Sof(C1a)=Sof(H1a)=Sof(C5a)=Sof(H5a)=Sof(C4a)=Sof(H4a)=Sof(C3a)=Sof(H3a)=
 Sof(C2a)=Sof(H2a)=1-FVAR(1)
 Sof(C1)=Sof(H1)=Sof(C2)=Sof(H2)=Sof(C3)=Sof(H3)=Sof(C4)=Sof(H4)=Sof(C5)=
 Sof(H5)=FVAR(1)
5.a Aromatic/amide H refined with riding coordinates:
 C1(H1), C2(H2), C3(H3), C4(H4), C5(H5), C6(H6), C7(H7), C8(H8), C9(H9),
 C102(H102), C103(H103), C104(H104), C105(H105), C106(H106), C108(H108),
 C109(H109), C110(H110), C111(H111), C112(H112), C114(H114), C115(H115),
 C116(H116), C117(H117), C118(H118), C1a(H1a), C5a(H5a), C4a(H4a), C3a(H3a),
 C2a(H2a)
;
_olex2_submission_special_instructions 'No special instructions were received'

loop_
_space_group_symop_id
_space_group_symop_operation_xyz
1 x,y,z
2 x+1/2,-y+1/2,-z
3 -x,y+1/2,-z+1/2
4 -x+1/2,-y,z+1/2

loop_
_atom_site_label
_atom_site_type_symbol
_atom_site_fract_x
_atom_site_fract_y
_atom_site_fract_z
_atom_site_U_iso_or_equiv
_atom_site_adp_type
_atom_site_occupancy
_atom_site_refinement_flags_posn
_atom_site_refinement_flags_adp
_atom_site_refinement_flags_occupancy
_atom_site_disorder_group
Au1 Au 0.173519(13) 0.262306(10) 0.341575(7) 0.02606(5) Uani 1.000000 . . . .
Co1 Co 0.02745(4) 0.51496(3) 0.33559(3) 0.02345(11) Uani 1.000000 . . . .
P1 P 0.34110(8) 0.15766(6) 0.34360(5) 0.01946(17) Uani 1.000000 . . . .
C6 C 0.1785(13) 0.5910(10) 0.3717(6) 0.041(2) Uani 0.551(16) . U P 1
H1 H 0.2290(13) 0.5713(10) 0.4098(6) 0.049(3) Uiso 0.551(16) R . P 1
C10 C 0.0675(13) 0.6573(8) 0.3739(6) 0.036(2) Uani 0.551(16) . U P 1
H2 H 0.0340(13) 0.6888(8) 0.4146(6) 0.044(3) Uiso 0.551(16) R . P 1
C9 C 0.0221(11) 0.6647(8) 0.3060(7) 0.035(2) Uani 0.551(16) . U P 1
H3 H -0.0478(11) 0.7029(8) 0.2929(7) 0.042(3) Uiso 0.551(16) R . P 1
C8 C 0.0966(12) 0.6060(10) 0.2585(7) 0.035(2) Uani 0.551(16) . U P 1
H4 H 0.0851(12) 0.5969(10) 0.2094(7) 0.042(3) Uiso 0.551(16) R . P 1
C7 C 0.1910(15) 0.5646(12) 0.3007(8) 0.039(3) Uani 0.551(16) . U P 1
H5 H 0.2554(15) 0.5237(12) 0.2829(8) 0.046(3) Uiso 0.551(16) R . P 1
C5 C -0.0243(4) 0.4046(3) 0.4045(2) 0.0329(9) Uani 1.000000 . . . .
H6 H 0.0055(4) 0.3961(3) 0.4510(2) 0.0395(11) Uiso 1.000000 R . . .
C4 C -0.1240(4) 0.4670(4) 0.3856(3) 0.0445(12) Uani 1.000000 . . . .
H7 H -0.1724(4) 0.5068(4) 0.4167(3) 0.0535(14) Uiso 1.000000 R . . .
C3 C -0.1386(4) 0.4594(4) 0.3129(3) 0.0455(13) Uani 1.000000 . . . .
H8 H -0.1988(4) 0.4933(4) 0.2858(3) 0.0545(15) Uiso 1.000000 R . . .
C2 C -0.0479(4) 0.3923(3) 0.2864(3) 0.0372(11) Uani 1.000000 . . . .
H9 H -0.0373(4) 0.3742(3) 0.2385(3) 0.0446(13) Uiso 1.000000 R . . .
C1 C 0.0254(3) 0.3561(3) 0.3436(2) 0.0265(7) Uani 1.000000 . . . .
C101 C 0.4667(3) 0.2197(3) 0.38705(18) 0.0205(7) Uani 1.000000 . . . .
C102 C 0.4412(4) 0.2831(3) 0.44491(19) 0.0267(8) Uani 1.000000 . . . .
H102 H 0.3595(4) 0.2940(3) 0.45886(19) 0.0321(10) Uiso 1.000000 R . . .
C103 C 0.5346(4) 0.3298(3) 0.4818(2) 0.0339(9) Uani 1.000000 . . . .
H103 H 0.5167(4) 0.3721(3) 0.5212(2) 0.0407(11) Uiso 1.000000 R . . .
C104 C 0.6534(4) 0.3150(3) 0.4614(2) 0.0348(10) Uani 1.000000 . . . .
H104 H 0.7172(4) 0.3476(3) 0.4866(2) 0.0418(12) Uiso 1.000000 R . . .
C105 C 0.6799(4) 0.2535(3) 0.4049(2) 0.0385(9) Uani 1.000000 . . . .
H105 H 0.7620(4) 0.2437(3) 0.3913(2) 0.0461(11) Uiso 1.000000 R . . .
C106 C 0.5866(4) 0.2047(3) 0.3670(2) 0.0291(9) Uani 1.000000 . . . .
H106 H 0.6054(4) 0.1619(3) 0.3281(2) 0.0349(11) Uiso 1.000000 R . . .
C107 C 0.3954(3) 0.1181(3) 0.25757(19) 0.0226(8) Uani 1.000000 . . . .
C108 C 0.3777(5) 0.1839(4) 0.2018(2) 0.0399(11) Uani 1.000000 . . . .
H108 H 0.3392(5) 0.2485(4) 0.2091(2) 0.0479(13) Uiso 1.000000 R . . .
C109 C 0.4159(6) 0.1561(4) 0.1350(2) 0.0520(14) Uani 1.000000 . . . .
H109 H 0.4048(6) 0.2025(4) 0.0970(2) 0.0625(17) Uiso 1.000000 R . . .
C110 C 0.4695(4) 0.0625(4) 0.1233(2) 0.0421(11) Uani 1.000000 . . . .
H110 H 0.4942(4) 0.0433(4) 0.0773(2) 0.0506(13) Uiso 1.000000 R . . .
C111 C 0.4868(4) -0.0025(4) 0.1784(2) 0.0353(10) Uani 1.000000 . . . .
H111 H 0.5246(4) -0.0672(4) 0.1707(2) 0.0424(12) Uiso 1.000000 R . . .
C112 C 0.4503(4) 0.0238(3) 0.2456(2) 0.0277(8) Uani 1.000000 . . . .
H112 H 0.4628(4) -0.0227(3) 0.2834(2) 0.0333(10) Uiso 1.000000 R . . .
C113 C 0.3166(3) 0.0374(3) 0.39035(17) 0.0193(7) Uani 1.000000 . . . .
C114 C 0.4139(4) -0.0175(3) 0.4185(2) 0.0267(8) Uani 1.000000 . . . .
H114 H 0.4938(4) 0.0098(3) 0.4166(2) 0.0320(10) Uiso 1.000000 R . . .
C115 C 0.3920(4) -0.1134(3) 0.4494(2) 0.0344(10) Uani 1.000000 . . . .
H115 H 0.4578(4) -0.1522(3) 0.4678(2) 0.0413(12) Uiso 1.000000 R . . .
C116 C 0.2749(4) -0.1522(3) 0.4534(2) 0.0378(10) Uani 1.000000 . . . .
H116 H 0.2605(4) -0.2169(3) 0.4750(2) 0.0454(12) Uiso 1.000000 R . . .
C117 C 0.1795(4) -0.0965(3) 0.4258(2) 0.0350(9) Uani 1.000000 . . . .
H117 H 0.0992(4) -0.1228(3) 0.4288(2) 0.0420(11) Uiso 1.000000 R . . .
C118 C 0.2003(3) -0.0023(3) 0.3938(2) 0.0272(8) Uani 1.000000 . . . .
H118 H 0.1345(3) 0.0351(3) 0.3741(2) 0.0326(10) Uiso 1.000000 R . . .
P2 P 0.29722(9) 0.56691(9) 0.58311(5) 0.0300(2) Uani 1.000000 . . . .
F1 F 0.2498(5) 0.4798(3) 0.5317(2) 0.0951(14) Uani 1.000000 . . . .
F2 F 0.3424(4) 0.6515(3) 0.6343(2) 0.0879(12) Uani 1.000000 . . . .
F3 F 0.3828(3) 0.6089(3) 0.52312(19) 0.0832(13) Uani 1.000000 . . . .
F4 F 0.2097(3) 0.5254(3) 0.64265(16) 0.0701(10) Uani 1.000000 . . . .
F5 F 0.4031(3) 0.4954(3) 0.61034(19) 0.0819(13) Uani 1.000000 . . . .
F6 F 0.1909(3) 0.6372(2) 0.55450(18) 0.0595(8) Uani 1.000000 . . . .
C6a C 0.2016(13) 0.5614(11) 0.3581(8) 0.036(3) Uani 0.449(16) . U P 2
H1a H 0.2611(13) 0.5239(11) 0.3835(8) 0.043(3) Uiso 0.449(16) R . P 2
C7a C 0.185(2) 0.5582(16) 0.2841(9) 0.042(3) Uani 0.449(16) . U P 2
H5a H 0.228(2) 0.5180(16) 0.2507(9) 0.050(4) Uiso 0.449(16) R . P 2
C8a C 0.0870(17) 0.6297(13) 0.2713(9) 0.039(3) Uani 0.449(16) . U P 2
H4a H 0.0577(17) 0.6459(13) 0.2257(9) 0.047(3) Uiso 0.449(16) R . P 2
C9a C 0.0408(14) 0.6717(10) 0.3317(10) 0.039(3) Uani 0.449(16) . U P 2
H3a H -0.0254(14) 0.7181(10) 0.3363(10) 0.047(3) Uiso 0.449(16) R . P 2
C10a C 0.1168(16) 0.6287(11) 0.3875(6) 0.033(2) Uani 0.449(16) . U P 2
H2a H 0.1095(16) 0.6442(11) 0.4361(6) 0.040(3) Uiso 0.449(16) R . P 2

loop_
_atom_site_aniso_label
_atom_site_aniso_U_11
_atom_site_aniso_U_22
_atom_site_aniso_U_33
_atom_site_aniso_U_12
_atom_site_aniso_U_13
_atom_site_aniso_U_23
Au1 0.02515(7) 0.02119(7) 0.03183(8) 0.00628(6) -0.00331(6) -0.00152(6)
Co1 0.0274(2) 0.0184(2) 0.0245(2) 0.00402(19) -0.0034(2) -0.0023(2)
P1 0.0179(4) 0.0160(4) 0.0245(4) 0.0022(3) -0.0014(4) -0.0001(4)
C6 0.053(5) 0.033(5) 0.036(4) -0.011(3) 0.000(3) -0.009(3)
C10 0.057(5) 0.022(4) 0.031(4) -0.010(3) 0.008(3) -0.006(3)
C9 0.056(4) 0.021(4) 0.029(5) -0.006(3) 0.006(3) -0.005(3)
C8 0.053(4) 0.027(5) 0.026(4) -0.005(3) 0.008(3) -0.009(3)
C7 0.042(4) 0.036(4) 0.038(5) -0.010(3) 0.004(3) -0.009(3)
C5 0.034(2) 0.021(2) 0.044(2) 0.0023(18) 0.010(2) -0.0000(18)
C4 0.030(2) 0.033(3) 0.071(3) 0.001(2) 0.013(2) -0.009(2)
C3 0.029(2) 0.027(2) 0.081(3) 0.0097(18) -0.021(2) -0.007(2)
C2 0.035(2) 0.026(2) 0.050(3) 0.0049(18) -0.020(2) -0.0105(19)
C1 0.0258(18) 0.0175(17) 0.0362(19) 0.0026(14) -0.0045(19) -0.0021(18)
C101 0.0245(18) 0.0110(17) 0.0258(17) 0.0003(14) -0.0045(14) 0.0069(13)
C102 0.031(2) 0.022(2) 0.0270(18) -0.0025(16) 0.0015(15) 0.0033(15)
C103 0.050(3) 0.026(2) 0.0262(19) -0.0071(19) -0.0059(19) 0.0008(16)
C104 0.038(3) 0.027(2) 0.039(2) -0.0099(18) -0.0166(19) 0.0021(17)
C105 0.0253(19) 0.032(2) 0.058(2) 0.000(2) -0.0082(19) -0.0064(19)
C106 0.0244(19) 0.022(2) 0.041(2) -0.0034(15) -0.0010(16) -0.0099(16)
C107 0.0196(18) 0.024(2) 0.0241(18) -0.0055(15) -0.0028(15) -0.0008(15)
C108 0.058(3) 0.029(2) 0.033(2) 0.003(2) 0.002(2) 0.0039(18)
C109 0.082(4) 0.047(3) 0.027(2) -0.004(3) 0.005(2) 0.013(2)
C110 0.044(3) 0.051(3) 0.032(2) -0.006(2) 0.011(2) -0.007(2)
C111 0.038(2) 0.036(2) 0.032(2) 0.0006(19) 0.0054(17) -0.0100(17)
C112 0.032(2) 0.029(2) 0.0227(18) 0.0029(17) 0.0011(16) -0.0045(16)
C113 0.0210(17) 0.0154(16) 0.0214(16) 0.0007(16) -0.0006(15) -0.0038(12)
C114 0.026(2) 0.026(2) 0.0284(19) 0.0000(16) -0.0024(16) 0.0031(16)
C115 0.040(3) 0.028(2) 0.036(2) 0.0043(19) -0.0068(18) 0.0103(17)
C116 0.051(3) 0.028(2) 0.035(2) -0.008(2) 0.002(2) 0.0084(18)
C117 0.028(2) 0.028(2) 0.049(2) -0.007(2) 0.005(2) 0.0011(17)
C118 0.023(2) 0.023(2) 0.035(2) 0.0011(15) 0.0023(16) -0.0025(16)
P2 0.0281(6) 0.0352(6) 0.0267(5) 0.0036(4) 0.0026(4) 0.0034(4)
F1 0.155(4) 0.058(2) 0.073(2) 0.003(2) -0.038(3) -0.0231(19)
F2 0.079(3) 0.088(3) 0.097(3) -0.038(2) -0.008(2) -0.042(2)
F3 0.0438(17) 0.146(4) 0.0593(19) 0.019(2) 0.0227(16) 0.050(2)
F4 0.0474(18) 0.111(3) 0.0522(18) -0.0248(17) 0.0016(14) 0.0361(18)
F5 0.075(2) 0.106(3) 0.065(2) 0.053(2) 0.0046(18) 0.032(2)
F6 0.0357(16) 0.0561(18) 0.087(2) 0.0108(14) 0.0011(15) 0.0237(16)
C6a 0.042(5) 0.029(5) 0.035(5) -0.012(3) 0.008(3) -0.011(3)
C7a 0.054(5) 0.042(5) 0.030(5) -0.007(3) 0.007(3) -0.012(3)
C8a 0.058(5) 0.029(6) 0.030(5) -0.009(3) 0.004(3) -0.007(3)
C9a 0.059(5) 0.024(4) 0.035(5) -0.005(3) 0.004(3) -0.010(3)
C10a 0.048(6) 0.023(5) 0.029(4) -0.014(3) 0.009(3) -0.008(3)

loop_
_atom_type_symbol
_atom_type_scat_dispersion_real
_atom_type_scat_dispersion_imag
_atom_type_scat_Cromer_Mann_a1
_atom_type_scat_Cromer_Mann_a2
_atom_type_scat_Cromer_Mann_a3
_atom_type_scat_Cromer_Mann_a4
_atom_type_scat_Cromer_Mann_b1
_atom_type_scat_Cromer_Mann_b2
_atom_type_scat_Cromer_Mann_b3
_atom_type_scat_Cromer_Mann_b4
_atom_type_scat_Cromer_Mann_c
_atom_type_scat_source
_atom_type_scat_dispersion_source
Au -1.91220 8.83481 16.88190 18.59130 25.55820 5.86000 0.46110 8.62160 1.48260 36.39560 12.06580 'International Tables Volume C Table 6.1.1.4 (pp. 500-502)' 'Brennan, Cowan, Rev. Sci. Instrum., 1992, 63, 850'
C 0.00313 0.00162 2.31000 1.02000 1.58860 0.86500 20.84390 10.20750 0.56870 51.65120 0.21560 'International Tables Volume C Table 6.1.1.4 (pp. 500-502)' 'Brennan, Cowan, Rev. Sci. Instrum., 1992, 63, 850'
Co 0.35001 0.97719 12.28410 7.34090 4.00340 2.34880 4.27910 0.27840 13.53590 71.16920 1.01180 'International Tables Volume C Table 6.1.1.4 (pp. 500-502)' 'Brennan, Cowan, Rev. Sci. Instrum., 1992, 63, 850'
F 0.01756 0.01033 3.53920 2.64120 1.51700 1.02430 10.28250 4.29440 0.26150 26.14760 0.27760 'International Tables Volume C Table 6.1.1.4 (pp. 500-502)' 'Brennan, Cowan, Rev. Sci. Instrum., 1992, 63, 850'
H 0.00000 0.00000 0.49300 0.32291 0.14019 0.04081 10.51090 26.12570 3.14236 57.79970 0.00304 'International Tables Volume C Table 6.1.1.4 (pp. 500-502)' 'Brennan, Cowan, Rev. Sci. Instrum., 1992, 63, 850'
P 0.10265 0.09519 6.43450 4.17910 1.78000 1.49080 1.90670 27.15700 0.52600 68.16450 1.11490 'International Tables Volume C Table 6.1.1.4 (pp. 500-502)' 'Brennan, Cowan, Rev. Sci. Instrum., 1992, 63, 850'

loop_
_geom_angle_atom_site_label_1
_geom_angle_atom_site_label_2
_geom_angle_atom_site_label_3
_geom_angle
_geom_angle_site_symmetry_1
_geom_angle_site_symmetry_3
_geom_angle_publ_flag
C1 Au1 P1 177.92(13) . . ?
C10 Co1 C6 42.9(4) . . ?
C9 Co1 C6 69.8(5) . . ?
C9 Co1 C10 40.0(4) . . ?
C8 Co1 C6 70.0(5) . . ?
C8 Co1 C10 69.5(4) . . ?
C8 Co1 C9 41.6(4) . . ?
C7 Co1 C6 40.1(4) . . ?
C7 Co1 C10 68.6(5) . . ?
C7 Co1 C9 68.2(6) . . ?
C7 Co1 C8 41.0(6) . . ?
C5 Co1 C6 110.6(4) . . ?
C5 Co1 C10 118.2(4) . . ?
C5 Co1 C9 148.4(4) . . ?
C5 Co1 C8 170.0(4) . . ?
C5 Co1 C7 133.5(5) . . ?
C4 Co1 C6 131.3(4) . . ?
C4 Co1 C10 106.9(3) . . ?
C4 Co1 C9 113.8(4) . . ?
C4 Co1 C8 146.1(4) . . ?
C4 Co1 C7 171.0(4) . . ?
C4 Co1 C5 40.86(19) . . ?
C3 Co1 C6 168.7(5) . . ?
C3 Co1 C10 126.8(4) . . ?
C3 Co1 C9 105.0(4) . . ?
C3 Co1 C8 113.2(4) . . ?
C3 Co1 C7 148.4(4) . . ?
C3 Co1 C5 68.3(2) . . ?
C3 Co1 C4 40.5(2) . . ?
C2 Co1 C6 149.9(5) . . ?
C2 Co1 C10 165.6(5) . . ?
C2 Co1 C9 128.0(4) . . ?
C2 Co1 C8 106.1(4) . . ?
C2 Co1 C7 117.6(4) . . ?
C2 Co1 C5 68.09(18) . . ?
C2 Co1 C4 68.7(2) . . ?
C2 Co1 C3 41.10(18) . . ?
C8a Co1 C6 65.7(6) . . ?
C8a Co1 C10 58.7(5) . . ?
C8a Co1 C9 30.7(5) . . ?
C8a Co1 C8 11.5(5) . . ?
C8a Co1 C7 44.2(7) . . ?
C8a Co1 C5 176.2(5) . . ?
C8a Co1 C4 140.8(5) . . ?
C8a Co1 C3 115.2(5) . . ?
C8a Co1 C2 115.5(5) . . ?
C9a Co1 C6 58.3(5) . . ?
C9a Co1 C10 24.8(4) . . ?
C9a Co1 C9 15.2(4) . . ?
C9a Co1 C8 50.8(5) . . ?
C9a Co1 C7 66.8(6) . . ?
C9a Co1 C5 138.5(5) . . ?
C9a Co1 C4 112.6(4) . . ?
C9a Co1 C3 114.5(5) . . ?
C9a Co1 C2 142.9(5) . . ?
C9a Co1 C8a 39.3(5) . . ?
C10a Co1 C6 25.2(4) . . ?
C10a Co1 C10 20.0(4) . . ?
C10a Co1 C9 56.7(5) . . ?
C10a Co1 C8 75.3(5) . . ?
C10a Co1 C7 59.8(5) . . ?
C10a Co1 C5 109.6(4) . . ?
C10a Co1 C4 113.3(4) . . ?
C10a Co1 C3 143.6(5) . . ?
C10a Co1 C2 174.4(6) . . ?
C10a Co1 C8a 66.7(5) . . ?
C10a Co1 C9a 42.1(5) . . ?
C101 P1 Au1 111.12(12) . . ?
C107 P1 Au1 114.68(13) . . ?
C107 P1 C101 106.71(16) . . ?
C113 P1 Au1 113.45(12) . . ?
C113 P1 C101 105.90(16) . . ?
C113 P1 C107 104.29(16) . . ?
H1 C6 Co1 126.9(3) . . ?
C10 C6 Co1 68.0(6) . . ?
C10 C6 H1 127.8(7) . . ?
C7 C6 Co1 68.8(8) . . ?
C7 C6 H1 127.8(9) . . ?
C7 C6 C10 104.4(11) . . ?
C6 C10 Co1 69.1(5) . . ?
H2 C10 Co1 126.8(3) . . ?
H2 C10 C6 126.0(7) . . ?
C9 C10 Co1 69.6(6) . . ?
C9 C10 C6 107.9(9) . . ?
C9 C10 H2 126.0(8) . . ?
C10 C9 Co1 70.4(6) . . ?
H3 C9 Co1 126.8(4) . . ?
H3 C9 C10 125.0(8) . . ?
C8 C9 Co1 69.5(7) . . ?
C8 C9 C10 110.1(11) . . ?
C8 C9 H3 125.0(8) . . ?
C9 C8 Co1 69.0(6) . . ?
H4 C8 Co1 126.0(4) . . ?
H4 C8 C9 127.4(8) . . ?
C7 C8 Co1 69.2(9) . . ?
C7 C8 C9 105.1(12) . . ?
C7 C8 H4 127.4(9) . . ?
C6 C7 Co1 71.0(8) . . ?
C8 C7 Co1 69.8(9) . . ?
C8 C7 C6 112.5(14) . . ?
H5 C7 Co1 127.1(5) . . ?
H5 C7 C6 123.8(9) . . ?
H5 C7 C8 123.8(9) . . ?
H6 C5 Co1 126.06(14) . . ?
C4 C5 Co1 69.3(3) . . ?
C4 C5 H6 125.0(3) . . ?
C1 C5 Co1 71.2(2) . . ?
C1 C5 H6 125.0(2) . . ?
C1 C5 C4 110.1(4) . . ?
C5 C4 Co1 69.8(3) . . ?
H7 C4 Co1 126.05(14) . . ?
H7 C4 C5 126.2(3) . . ?
C3 C4 Co1 69.5(3) . . ?
C3 C4 C5 107.6(4) . . ?
C3 C4 H7 126.2(3) . . ?
C4 C3 Co1 70.0(3) . . ?
H8 C3 Co1 125.83(14) . . ?
H8 C3 C4 125.8(3) . . ?
C2 C3 Co1 69.9(2) . . ?
C2 C3 C4 108.3(4) . . ?
C2 C3 H8 125.8(3) . . ?
C3 C2 Co1 69.0(2) . . ?
H9 C2 Co1 126.06(14) . . ?
H9 C2 C3 125.4(3) . . ?
C1 C2 Co1 71.2(2) . . ?
C1 C2 C3 109.2(4) . . ?
C1 C2 H9 125.4(2) . . ?
C5 C1 Au1 125.8(3) . . ?
C2 C1 Au1 129.2(3) . . ?
C2 C1 C5 104.9(3) . . ?
C102 C101 P1 118.0(3) . . ?
C106 C101 P1 122.8(3) . . ?
C106 C101 C102 119.2(3) . . ?
H102 C102 C101 119.8(2) . . ?
C103 C102 C101 120.5(4) . . ?
C103 C102 H102 119.8(3) . . ?
H103 C103 C102 120.0(3) . . ?
C104 C103 C102 120.0(4) . . ?
C104 C103 H103 120.0(2) . . ?
H104 C104 C103 119.8(2) . . ?
C105 C104 C103 120.3(4) . . ?
C105 C104 H104 119.8(2) . . ?
H105 C105 C104 119.7(2) . . ?
C106 C105 C104 120.6(4) . . ?
C106 C105 H105 119.7(2) . . ?
C105 C106 C101 119.5(4) . . ?
H106 C106 C101 120.3(2) . . ?
H106 C106 C105 120.3(2) . . ?
C108 C107 P1 118.2(3) . . ?
C112 C107 P1 122.8(3) . . ?
C112 C107 C108 119.0(4) . . ?
H108 C108 C107 119.9(3) . . ?
C109 C108 C107 120.1(4) . . ?
C109 C108 H108 119.9(3) . . ?
H109 C109 C108 119.6(3) . . ?
C110 C109 C108 120.7(4) . . ?
C110 C109 H109 119.6(3) . . ?
H110 C110 C109 120.5(3) . . ?
C111 C110 C109 119.0(4) . . ?
C111 C110 H110 120.5(3) . . ?
H111 C111 C110 119.4(3) . . ?
C112 C111 C110 121.2(4) . . ?
C112 C111 H111 119.4(3) . . ?
C111 C112 C107 119.9(4) . . ?
H112 C112 C107 120.1(2) . . ?
H112 C112 C111 120.1(3) . . ?
C114 C113 P1 120.9(3) . . ?
C118 C113 P1 118.8(3) . . ?
C118 C113 C114 120.2(3) . . ?
H114 C114 C113 120.5(2) . . ?
C115 C114 C113 119.0(4) . . ?
C115 C114 H114 120.5(3) . . ?
H115 C115 C114 119.8(3) . . ?
C116 C115 C114 120.5(4) . . ?
C116 C115 H115 119.8(2) . . ?
H116 C116 C115 120.1(2) . . ?
C117 C116 C115 119.8(4) . . ?
C117 C116 H116 120.1(3) . . ?
H117 C117 C116 119.9(3) . . ?
C118 C117 C116 120.3(4) . . ?
C118 C117 H117 119.9(3) . . ?
C117 C118 C113 120.3(4) . . ?
H118 C118 C113 119.9(2) . . ?
H118 C118 C117 119.9(3) . . ?
F2 P2 F1 179.2(2) . . ?
F3 P2 F1 89.8(2) . . ?
F3 P2 F2 91.0(2) . . ?
F4 P2 F1 89.9(2) . . ?
F4 P2 F2 89.3(2) . . ?
F4 P2 F3 179.15(18) . . ?
F5 P2 F1 91.5(2) . . ?
F5 P2 F2 88.5(2) . . ?
F5 P2 F3 90.0(2) . . ?
F5 P2 F4 90.82(19) . . ?
F6 P2 F1 87.5(2) . . ?
F6 P2 F2 92.6(2) . . ?
F6 P2 F3 89.63(17) . . ?
F6 P2 F4 89.56(18) . . ?
F6 P2 F5 178.9(2) . . ?
C7a C6a H1a 125.4(11) . . ?
C10a C6a H1a 125.4(10) . . ?
C10a C6a C7a 109.1(15) . . ?
H5a C7a C6a 127.9(11) . . ?
C8a C7a C6a 104.3(16) . . ?
C8a C7a H5a 127.9(11) . . ?
C7a C8a Co1 70.6(12) . . ?
H4a C8a Co1 127.1(5) . . ?
H4a C8a C7a 123.5(11) . . ?
C9a C8a Co1 70.6(9) . . ?
C9a C8a C7a 113.0(17) . . ?
C9a C8a H4a 123.5(11) . . ?
C8a C9a Co1 70.1(9) . . ?
H3a C9a Co1 125.0(4) . . ?
H3a C9a C8a 127.9(11) . . ?
C10a C9a Co1 68.6(7) . . ?
C10a C9a C8a 104.2(13) . . ?
C10a C9a H3a 127.9(9) . . ?
C6a C10a Co1 71.0(7) . . ?
C9a C10a Co1 69.4(6) . . ?
C9a C10a C6a 109.3(11) . . ?
H2a C10a Co1 125.9(3) . . ?
H2a C10a C6a 125.3(10) . . ?
H2a C10a C9a 125.3(9) . . ?

loop_
_geom_bond_atom_site_label_1
_geom_bond_atom_site_label_2
_geom_bond_distance
_geom_bond_site_symmetry_2
_geom_bond_publ_flag
Au1 P1 2.2941(8) . ?
Au1 C1 2.038(3) . ?
Co1 C6 2.054(12) . ?
Co1 C10 2.038(9) . ?
Co1 C9 2.027(10) . ?
Co1 C8 2.034(14) . ?
Co1 C7 2.026(16) . ?
Co1 C5 2.027(4) . ?
Co1 C4 2.020(5) . ?
Co1 C3 2.014(5) . ?
Co1 C2 2.027(4) . ?
Co1 C8a 2.038(19) . ?
Co1 C9a 2.044(12) . ?
Co1 C10a 2.033(11) . ?
P1 C101 1.803(4) . ?
P1 C107 1.818(4) . ?
P1 C113 1.819(3) . ?
C6 H1 0.9500 . ?
C6 C10 1.497(17) . ?
C6 C7 1.400(15) . ?
C10 H2 0.9500 . ?
C10 C9 1.389(13) . ?
C9 H3 0.9500 . ?
C9 C8 1.442(13) . ?
C8 H4 0.9500 . ?
C8 C7 1.42(2) . ?
C7 H5 0.9500 . ?
C5 H6 0.9500 . ?
C5 C4 1.413(7) . ?
C5 C1 1.429(6) . ?
C4 H7 0.9500 . ?
C4 C3 1.398(7) . ?
C3 H8 0.9500 . ?
C3 C2 1.419(6) . ?
C2 H9 0.9500 . ?
C2 C1 1.434(6) . ?
C101 C102 1.404(5) . ?
C101 C106 1.389(5) . ?
C102 H102 0.9500 . ?
C102 C103 1.386(6) . ?
C103 H103 0.9500 . ?
C103 C104 1.380(6) . ?
C104 H104 0.9500 . ?
C104 C105 1.372(6) . ?
C105 H105 0.9500 . ?
C105 C106 1.407(5) . ?
C106 H106 0.9500 . ?
C107 C108 1.378(6) . ?
C107 C112 1.386(5) . ?
C108 H108 0.9500 . ?
C108 C109 1.388(7) . ?
C109 H109 0.9500 . ?
C109 C110 1.371(8) . ?
C110 H110 0.9500 . ?
C110 C111 1.362(6) . ?
C111 H111 0.9500 . ?
C111 C112 1.383(5) . ?
C112 H112 0.9500 . ?
C113 C114 1.395(5) . ?
C113 C118 1.383(5) . ?
C114 H114 0.9500 . ?
C114 C115 1.400(6) . ?
C115 H115 0.9500 . ?
C115 C116 1.388(6) . ?
C116 H116 0.9500 . ?
C116 C117 1.381(7) . ?
C117 H117 0.9500 . ?
C117 C118 1.387(6) . ?
C118 H118 0.9500 . ?
P2 F1 1.585(4) . ?
P2 F2 1.552(3) . ?
P2 F3 1.578(3) . ?
P2 F4 1.584(3) . ?
P2 F5 1.579(3) . ?
P2 F6 1.583(3) . ?
C6a H1a 0.9500 . ?
C6a C7a 1.422(17) . ?
C6a C10a 1.398(16) . ?
C7a H5a 0.9500 . ?
C7a C8a 1.44(3) . ?
C8a H4a 0.9500 . ?
C8a C9a 1.372(18) . ?
C9a H3a 0.9500 . ?
C9a C10a 1.463(19) . ?
C10a H2a 0.9500 . ?

loop_
_geom_torsion_atom_site_label_1
_geom_torsion_atom_site_label_2
_geom_torsion_atom_site_label_3
_geom_torsion_atom_site_label_4
_geom_torsion
_geom_torsion_site_symmetry_1
_geom_torsion_site_symmetry_2
_geom_torsion_site_symmetry_3
_geom_torsion_site_symmetry_4
_geom_torsion_publ_flag
Au1 P1 C101 C102 36.19(19) . . . . ?
Au1 P1 C101 C106 -145.9(2) . . . . ?
Au1 P1 C107 C108 30.2(3) . . . . ?
Au1 P1 C107 C112 -147.9(2) . . . . ?
Au1 P1 C113 C114 -156.9(2) . . . . ?
Au1 P1 C113 C118 27.1(2) . . . . ?
Au1 C1 C5 Co1 119.2(4) . . . . ?
Au1 C1 C5 C4 177.8(4) . . . . ?
Au1 C1 C2 Co1 -119.0(4) . . . . ?
Au1 C1 C2 C3 -177.7(4) . . . . ?
Co1 C6 C10 C9 -59.0(7) . . . . ?
Co1 C6 C7 C8 57.5(10) . . . . ?
Co1 C10 C6 C7 59.6(8) . . . . ?
Co1 C10 C9 C8 -58.2(7) . . . . ?
Co1 C9 C10 C6 58.7(7) . . . . ?
Co1 C9 C8 C7 -60.1(10) . . . . ?
Co1 C8 C9 C10 58.8(7) . . . . ?
Co1 C8 C7 C6 -58.2(8) . . . . ?
Co1 C7 C6 C10 -59.0(7) . . . . ?
Co1 C7 C8 C9 60.0(7) . . . . ?
Co1 C5 C4 C3 59.5(3) . . . . ?
Co1 C5 C1 C2 -58.2(3) . . . . ?
Co1 C4 C5 C1 -59.7(3) . . . . ?
Co1 C4 C3 C2 59.7(3) . . . . ?
Co1 C3 C4 C5 -59.7(3) . . . . ?
Co1 C3 C2 C1 60.0(3) . . . . ?
Co1 C2 C3 C4 -59.7(3) . . . . ?
Co1 C2 C1 C5 58.2(3) . . . . ?
Co1 C8a C7a C6a -60.6(9) . . . . ?
Co1 C8a C9a C10a 60.5(8) . . . . ?
Co1 C9a C8a C7a -57.8(13) . . . . ?
Co1 C9a C10a C6a 59.9(8) . . . . ?
Co1 C10a C6a C7a 59.0(10) . . . . ?
Co1 C10a C9a C8a -61.6(9) . . . . ?
P1 C101 C102 C103 177.7(3) . . . . ?
P1 C101 C106 C105 -178.1(3) . . . . ?
P1 C107 C108 C109 -179.0(4) . . . . ?
P1 C107 C112 C111 178.4(3) . . . . ?
P1 C113 C114 C115 -175.2(3) . . . . ?
P1 C113 C118 C117 176.6(3) . . . . ?
C6 C10 C9 C8 0.5(9) . . . . ?
C6 C7 C8 C9 1.8(12) . . . . ?
C10 C6 C7 C8 -1.5(12) . . . . ?
C10 C9 C8 C7 -1.3(11) . . . . ?
C9 C10 C6 C7 0.6(10) . . . . ?
C5 C4 C3 C2 -0.0(4) . . . . ?
C5 C1 C2 C3 -0.5(4) . . . . ?
C4 C5 C1 C2 0.4(4) . . . . ?
C4 C3 C2 C1 0.3(5) . . . . ?
C3 C4 C5 C1 -0.3(5) . . . . ?
C101 P1 C107 C108 -93.3(3) . . . . ?
C101 P1 C107 C112 88.6(3) . . . . ?
C101 P1 C113 C114 -34.8(2) . . . . ?
C101 P1 C113 C118 149.3(2) . . . . ?
C101 C102 C103 C104 0.6(4) . . . . ?
C101 C106 C105 C104 0.3(5) . . . . ?
C102 C101 P1 C107 161.9(3) . . . . ?
C102 C101 P1 C113 -87.4(3) . . . . ?
C102 C101 C106 C105 -0.2(4) . . . . ?
C102 C103 C104 C105 -0.5(5) . . . . ?
C103 C102 C101 C106 -0.3(4) . . . . ?
C103 C104 C105 C106 0.0(5) . . . . ?
C106 C101 P1 C107 -20.2(4) . . . . ?
C106 C101 P1 C113 90.5(3) . . . . ?
C107 P1 C113 C114 77.6(2) . . . . ?
C107 P1 C113 C118 -98.3(2) . . . . ?
C107 C108 C109 C110 1.2(6) . . . . ?
C107 C112 C111 C110 -0.3(5) . . . . ?
C108 C107 P1 C113 154.9(3) . . . . ?
C108 C107 C112 C111 0.3(5) . . . . ?
C108 C109 C110 C111 -1.1(7) . . . . ?
C109 C108 C107 C112 -0.8(6) . . . . ?
C109 C110 C111 C112 0.7(6) . . . . ?
C112 C107 P1 C113 -23.2(4) . . . . ?
C113 C114 C115 C116 -1.4(5) . . . . ?
C113 C118 C117 C116 -1.2(5) . . . . ?
C114 C113 C118 C117 0.6(4) . . . . ?
C114 C115 C116 C117 0.8(5) . . . . ?
C115 C114 C113 C118 0.6(5) . . . . ?
C115 C116 C117 C118 0.5(5) . . . . ?
C6a C7a C8a C9a -2.8(16) . . . . ?
C6a C10a C9a C8a -1.7(12) . . . . ?
C7a C6a C10a C9a 0.0(12) . . . . ?
C7a C8a C9a C10a 2.7(17) . . . . ?
C8a C7a C6a C10a 1.5(18) . . . . ?

loop_
_restr_U_similar_atom_site_label_1
_restr_U_similar_atom_site_label_2
_restr_U_similar_weight_param
C6 C10 0.0200
C6 C7 0.0200
C6 C6a 0.0200
C6 C7a 0.0200
C6 C9a 0.0200
C6 C10a 0.0200
C10 C9 0.0200
C10 C6a 0.0200
C10 C8a 0.0200
C10 C9a 0.0200
C10 C10a 0.0200
C9 C8 0.0200
C9 C8a 0.0200
C9 C9a 0.0200
C9 C10a 0.0200
C8 C7 0.0200
C8 C7a 0.0200
C8 C8a 0.0200
C8 C9a 0.0200
C7 C6a 0.0200
C7 C7a 0.0200
C7 C8a 0.0200
C6a C7a 0.0200
C6a C10a 0.0200
C7a C8a 0.0200
C8a C9a 0.0200
C9a C10a 0.0200

loop_
_restr_rigu_atom_site_label_1
_restr_rigu_atom_site_label_2
_restr_rigu_target_weight_param
_restr_rigu_u13_diff
_restr_rigu_u23_diff
_restr_rigu_u33_diff
C6 C10 0.004000 -0.006226 0.005850 0.001870
C6 C9 0.004000 -0.005667 -0.009472 0.001968
C6 C8 0.004000 0.004126 -0.007592 0.002870
C6 C7 0.004000 0.002967 -0.003380 -0.001446
C10 C9 0.004000 -0.002386 -0.000387 0.002948
C10 C8 0.004000 0.001574 -0.000158 0.005958
C10 C7 0.004000 0.003862 -0.008480 -0.002929
C9 C8 0.004000 -0.002346 -0.002302 0.005273
C9 C7 0.004000 -0.014368 -0.004134 0.000100
C8 C7 0.004000 -0.000885 0.011269 0.001391
C6a C7a 0.004000 0.000735 -0.001853 0.005645
C6a C8a 0.004000 0.004700 -0.008195 0.004493
C6a C9a 0.004000 -0.002036 -0.011955 -0.000312
C6a C10a 0.004000 0.001603 0.004196 -0.001506
C7a C8a 0.004000 0.000774 -0.009786 0.003185
C7a C9a 0.004000 -0.007711 0.010499 0.003720
C7a C10a 0.004000 -0.002193 0.001067 0.001070
C8a C9a 0.004000 -0.005886 0.003138 0.000449
C8a C10a 0.004000 -0.003026 -0.001289 -0.000065
C9a C10a 0.004000 -0.003329 0.001422 0.001271
